data_7040249
loop_
_publ_author_name
'W\"achtler, Erik'
'Gericke, Robert'
'Brendler, Erica'
'Gerke, Birgit'
'Langer, Thorsten'
'P\"ottgen, Rainer'
'Zhechkov, Lyuben'
'Heine, Thomas'
'Wagler, J\"org'

_publ_section_title
;
 Group 10-group 14 metal complexes [E-TM](IV): the role of the group 14
 site as an L, X and Z-type ligand.
;
_journal_issue 36
_journal_name_full 'Dalton transactions (Cambridge, England : 2003)'
_journal_page_first 14252
_journal_page_last 14264
_journal_paper_doi 10.1039/c6dt01621a
_journal_volume 45
_journal_year 2016
_chemical_formula_moiety 'C56 H48 Cl2 N4 O2 P2 Pd2 S4 Sn2, 2(C2 H6 O), C H2 Cl2 '
_chemical_formula_sum 'C61 H62 Cl4 N4 O4 P2 Pd2 S4 Sn2'
_chemical_formula_weight 1697.31
_chemical_name_systematic
;
 ?
;
_space_group_IT_number 61
_symmetry_cell_setting orthorhombic
_symmetry_space_group_name_Hall '-P 2ac 2ab'
_symmetry_space_group_name_H-M 'P b c a'
_atom_sites_solution_hydrogens geom
_atom_sites_solution_primary direct
_atom_sites_solution_secondary difmap
_audit_creation_method SHELXL-97
_audit_update_record
;
2016-08-04 deposited with the CCDC.
2016-08-08 downloaded from the CCDC.
;
_cell_angle_alpha 90.00
_cell_angle_beta 90.00
_cell_angle_gamma 90.00
_cell_formula_units_Z 4
_cell_length_a 16.4638(4)
_cell_length_b 22.8991(5)
_cell_length_c 17.3745(6)
_cell_measurement_reflns_used 39650
_cell_measurement_temperature 150(2)
_cell_measurement_theta_max 28.48
_cell_measurement_theta_min 2.46
_cell_volume 6550.3(3)
_computing_cell_refinement 'STOE X-AREA'
_computing_data_collection 'STOE X-AREA'
_computing_data_reduction 'STOE X-RED'
_computing_molecular_graphics 'ORTEP32 (Farugia)'
_computing_publication_material 'Ciftab (Sheldrick)'
_computing_structure_refinement 'SHELXL-97 (Sheldrick, 1997)'
_computing_structure_solution 'SHELXS-97 (Sheldrick, 1997)'
_diffrn_ambient_temperature 150(2)
_diffrn_measured_fraction_theta_full 0.999
_diffrn_measured_fraction_theta_max 0.999
_diffrn_measurement_device_type 'Stoe IPDS-2T'
_diffrn_measurement_method 'omega scans'
_diffrn_radiation_monochromator graphite
_diffrn_radiation_source 'fine-focus sealed tube'
_diffrn_radiation_type MoK\a
_diffrn_radiation_wavelength 0.71073
_diffrn_reflns_av_R_equivalents 0.0498
_diffrn_reflns_av_sigmaI/netI 0.0248
_diffrn_reflns_limit_h_max 21
_diffrn_reflns_limit_h_min -21
_diffrn_reflns_limit_k_max 30
_diffrn_reflns_limit_k_min -28
_diffrn_reflns_limit_l_max 21
_diffrn_reflns_limit_l_min -22
_diffrn_reflns_number 53202
_diffrn_reflns_theta_full 28.00
_diffrn_reflns_theta_max 28.00
_diffrn_reflns_theta_min 2.46
_exptl_absorpt_coefficient_mu 1.682
_exptl_absorpt_correction_T_max 0.9082
_exptl_absorpt_correction_T_min 0.7176
_exptl_absorpt_correction_type integration
_exptl_absorpt_process_details XShape
_exptl_crystal_colour orange
_exptl_crystal_density_diffrn 1.721
_exptl_crystal_density_method 'not measured'
_exptl_crystal_description piece
_exptl_crystal_F_000 3368
_exptl_crystal_size_max 0.35
_exptl_crystal_size_mid 0.18
_exptl_crystal_size_min 0.08
_refine_diff_density_max 0.973
_refine_diff_density_min -0.938
_refine_diff_density_rms 0.100
_refine_ls_extinction_method none
_refine_ls_goodness_of_fit_ref 1.050
_refine_ls_hydrogen_treatment mixed
_refine_ls_matrix_type full
_refine_ls_number_parameters 381
_refine_ls_number_reflns 7894
_refine_ls_number_restraints 1
_refine_ls_restrained_S_all 1.050
_refine_ls_R_factor_all 0.0527
_refine_ls_R_factor_gt 0.0344
_refine_ls_shift/su_max 0.001
_refine_ls_shift/su_mean 0.000
_refine_ls_structure_factor_coef Fsqd
_refine_ls_weighting_details 'calc w=1/[\s^2^(Fo^2^)+(0.0304P)^2^+13.1704P] where P=(Fo^2^+2Fc^2^)/3'
_refine_ls_weighting_scheme calc
_refine_ls_wR_factor_gt 0.0724
_refine_ls_wR_factor_ref 0.0779
_reflns_number_gt 6160
_reflns_number_total 7894
_reflns_threshold_expression >2sigma(I)
_cod_data_source_file c6dt01621a2.cif
_cod_data_source_block 13
_cod_depositor_comments 'Adding full bibliography for 7040238--7040250.cif.'
_cod_original_sg_symbol_Hall -P2ac2ab
_cod_original_sg_symbol_H-M Pbca
_cod_database_code 7040249

loop_
_symmetry_equiv_pos_as_xyz
'x, y, z'
'-x+1/2, -y, z+1/2'
'x+1/2, -y+1/2, -z'
'-x, y+1/2, -z+1/2'
'-x, -y, -z'
'x-1/2, y, -z-1/2'
'-x-1/2, y-1/2, z'
'x, -y-1/2, z-1/2'

loop_
_atom_site_label
_atom_site_type_symbol
_atom_site_fract_x
_atom_site_fract_y
_atom_site_fract_z
_atom_site_U_iso_or_equiv
_atom_site_adp_type
_atom_site_occupancy
_atom_site_symmetry_multiplicity
_atom_site_calc_flag
_atom_site_refinement_flags
_atom_site_disorder_assembly
_atom_site_disorder_group
C31 C 0.4556(11) 0.5051(10) -0.0298(10) 0.129(3) Uani 0.50 1 d PD A 1
H31A H 0.4164 0.4763 -0.0502 0.154 Uiso 0.50 1 calc PR A 1
H31B H 0.4335 0.5448 -0.0387 0.154 Uiso 0.50 1 calc PR A 1
Cl2 Cl 0.5486(18) 0.4975(16) -0.0751(14) 0.129(3) Uani 0.50 1 d PD . 1
Cl3 Cl 0.4709(19) 0.4938(16) 0.0677(14) 0.129(3) Uani 0.50 1 d PD . 1
Sn1 Sn 0.933486(13) 0.449086(9) 0.043555(13) 0.02174(6) Uani 1 1 d . . .
Pd1 Pd 0.928624(14) 0.341395(10) 0.013305(14) 0.02031(6) Uani 1 1 d . . .
Cl1 Cl 0.82542(6) 0.47247(4) 0.13955(6) 0.0372(2) Uani 1 1 d . . .
S1 S 0.84285(5) 0.36323(4) -0.08782(5) 0.02709(17) Uani 1 1 d . . .
S2 S 1.02278(5) 0.32548(4) 0.10928(6) 0.02916(18) Uani 1 1 d . . .
P1 P 0.92994(5) 0.24003(3) -0.01384(5) 0.02083(16) Uani 1 1 d . . .
O1 O 0.96759(15) 0.53534(10) 0.04182(14) 0.0246(5) Uani 1 1 d . . .
H1O H 0.951(2) 0.5568(18) 0.071(3) 0.030 Uiso 1 1 d . . .
N1 N 0.84066(17) 0.47809(12) -0.04699(17) 0.0261(6) Uani 1 1 d . . .
N2 N 1.01908(17) 0.44001(12) 0.14832(17) 0.0258(6) Uani 1 1 d . . .
C1 C 0.8096(2) 0.43605(15) -0.0919(2) 0.0270(7) Uani 1 1 d . . .
C2 C 0.7485(2) 0.44966(18) -0.1453(2) 0.0366(8) Uani 1 1 d . . .
H2 H 0.7245 0.4195 -0.1752 0.044 Uiso 1 1 calc R . .
C3 C 0.7232(3) 0.5064(2) -0.1545(2) 0.0427(10) Uani 1 1 d . . .
H3 H 0.6832 0.5160 -0.1918 0.051 Uiso 1 1 calc R . .
C4 C 0.7572(3) 0.54946(18) -0.1083(2) 0.0408(9) Uani 1 1 d . . .
H4 H 0.7412 0.5891 -0.1137 0.049 Uiso 1 1 calc R . .
C5 C 0.8143(2) 0.53376(17) -0.0549(2) 0.0352(8) Uani 1 1 d . . .
H5 H 0.8362 0.5630 -0.0222 0.042 Uiso 1 1 calc R . .
C6 C 1.04318(19) 0.38567(14) 0.1669(2) 0.0234(7) Uani 1 1 d . . .
C7 C 1.0874(2) 0.37628(17) 0.2356(2) 0.0298(7) Uani 1 1 d . . .
H7 H 1.1019 0.3377 0.2503 0.036 Uiso 1 1 calc R . .
C8 C 1.1095(3) 0.42282(18) 0.2812(2) 0.0389(9) Uani 1 1 d . . .
H8 H 1.1403 0.4167 0.3267 0.047 Uiso 1 1 calc R . .
C9 C 1.0863(3) 0.47852(18) 0.2600(2) 0.0426(10) Uani 1 1 d . . .
H9 H 1.1016 0.5114 0.2901 0.051 Uiso 1 1 calc R . .
C10 C 1.0405(3) 0.48548(17) 0.1942(2) 0.0362(8) Uani 1 1 d . . .
H10 H 1.0231 0.5236 0.1805 0.043 Uiso 1 1 calc R . .
C11 C 1.0338(2) 0.21370(15) -0.0273(2) 0.0258(7) Uani 1 1 d . . .
C12 C 1.0864(2) 0.24964(18) -0.0684(3) 0.0385(9) Uani 1 1 d . . .
H12 H 1.0686 0.2869 -0.0856 0.046 Uiso 1 1 calc R . .
C13 C 1.1654(2) 0.2309(2) -0.0844(3) 0.0446(10) Uani 1 1 d . . .
H13 H 1.2006 0.2551 -0.1138 0.054 Uiso 1 1 calc R . .
C14 C 1.1925(2) 0.1782(2) -0.0583(2) 0.0439(10) Uani 1 1 d . . .
H14 H 1.2464 0.1659 -0.0692 0.053 Uiso 1 1 calc R . .
C15 C 1.1417(3) 0.1430(2) -0.0162(3) 0.0494(11) Uani 1 1 d . . .
H15 H 1.1607 0.1064 0.0022 0.059 Uiso 1 1 calc R . .
C16 C 1.0617(2) 0.16078(17) -0.0003(2) 0.0376(9) Uani 1 1 d . . .
H16 H 1.0268 0.1363 0.0291 0.045 Uiso 1 1 calc R . .
C17 C 0.87679(19) 0.21536(14) -0.10037(19) 0.0229(6) Uani 1 1 d . . .
C18 C 0.9143(2) 0.18538(16) -0.1599(2) 0.0295(7) Uani 1 1 d . . .
H18 H 0.9710 0.1779 -0.1576 0.035 Uiso 1 1 calc R . .
C19 C 0.8693(2) 0.16620(17) -0.2230(2) 0.0340(8) Uani 1 1 d . . .
H19 H 0.8953 0.1450 -0.2630 0.041 Uiso 1 1 calc R . .
C20 C 0.7872(2) 0.17795(17) -0.2274(2) 0.0330(8) Uani 1 1 d . . .
H20 H 0.7567 0.1652 -0.2707 0.040 Uiso 1 1 calc R . .
C21 C 0.7493(2) 0.20833(16) -0.1687(2) 0.0317(8) Uani 1 1 d . . .
H21 H 0.6929 0.2165 -0.1719 0.038 Uiso 1 1 calc R . .
C22 C 0.7932(2) 0.22701(14) -0.1052(2) 0.0265(7) Uani 1 1 d . . .
H22 H 0.7668 0.2477 -0.0650 0.032 Uiso 1 1 calc R . .
C23 C 0.8843(2) 0.19308(14) 0.0597(2) 0.0262(7) Uani 1 1 d . . .
C24 C 0.8553(3) 0.13735(18) 0.0412(3) 0.0424(10) Uani 1 1 d . . .
H24 H 0.8603 0.1232 -0.0100 0.051 Uiso 1 1 calc R . .
C25 C 0.8197(3) 0.1029(2) 0.0967(3) 0.0549(13) Uani 1 1 d . . .
H25 H 0.7999 0.0652 0.0834 0.066 Uiso 1 1 calc R . .
C26 C 0.8124(3) 0.1226(2) 0.1712(3) 0.0517(12) Uani 1 1 d . . .
H26 H 0.7877 0.0986 0.2091 0.062 Uiso 1 1 calc R . .
C27 C 0.8412(3) 0.17719(19) 0.1910(2) 0.0427(10) Uani 1 1 d . . .
H27 H 0.8368 0.1906 0.2426 0.051 Uiso 1 1 calc R . .
C28 C 0.8769(2) 0.21280(16) 0.1351(2) 0.0316(8) Uani 1 1 d . . .
H28 H 0.8960 0.2506 0.1486 0.038 Uiso 1 1 calc R . .
O2 O 0.9666(2) 0.62003(15) 0.1605(2) 0.0586(9) Uani 1 1 d . B 1
H2A H 1.0120 0.6361 0.1542 0.088 Uiso 1 1 calc R B 1
C29 C 0.9457(4) 0.6210(2) 0.2405(3) 0.0655(15) Uani 1 1 d . B 1
H29A H 0.9950 0.6123 0.2712 0.079 Uiso 1 1 calc R B 1
H29B H 0.9056 0.5898 0.2507 0.079 Uiso 1 1 calc R B 1
C30 C 0.9115(4) 0.6775(3) 0.2668(3) 0.0739(17) Uani 1 1 d . B 1
H30A H 0.9510 0.7087 0.2576 0.111 Uiso 1 1 calc R B 1
H30B H 0.8994 0.6752 0.3220 0.111 Uiso 1 1 calc R B 1
H30C H 0.8615 0.6858 0.2383 0.111 Uiso 1 1 calc R B 1

loop_
_atom_site_aniso_label
_atom_site_aniso_U_11
_atom_site_aniso_U_22
_atom_site_aniso_U_33
_atom_site_aniso_U_23
_atom_site_aniso_U_13
_atom_site_aniso_U_12
C31 0.130(11) 0.134(8) 0.121(4) 0.001(5) -0.004(4) 0.013(6)
Cl2 0.130(11) 0.134(8) 0.121(4) 0.001(5) -0.004(4) 0.013(6)
Cl3 0.130(11) 0.134(8) 0.121(4) 0.001(5) -0.004(4) 0.013(6)
Sn1 0.02728(11) 0.01635(10) 0.02160(11) 0.00038(8) 0.00161(9) -0.00102(8)
Pd1 0.02221(11) 0.01650(11) 0.02222(12) -0.00007(9) 0.00138(9) -0.00154(9)
Cl1 0.0398(5) 0.0395(5) 0.0324(5) 0.0052(4) 0.0122(4) 0.0075(4)
S1 0.0328(4) 0.0240(4) 0.0244(4) -0.0006(3) -0.0031(3) -0.0013(3)
S2 0.0305(4) 0.0220(4) 0.0349(5) -0.0024(4) -0.0084(4) 0.0030(3)
P1 0.0227(4) 0.0174(4) 0.0223(4) -0.0008(3) 0.0020(3) -0.0009(3)
O1 0.0343(12) 0.0169(10) 0.0226(12) -0.0021(9) 0.0065(10) -0.0007(9)
N1 0.0285(14) 0.0245(14) 0.0253(15) 0.0018(12) 0.0014(12) 0.0032(11)
N2 0.0324(14) 0.0204(13) 0.0246(14) -0.0010(11) -0.0005(11) -0.0025(11)
C1 0.0309(16) 0.0286(17) 0.0216(17) 0.0038(13) 0.0014(13) 0.0008(13)
C2 0.043(2) 0.040(2) 0.0269(19) 0.0013(17) -0.0043(16) 0.0033(17)
C3 0.049(2) 0.054(3) 0.0251(19) 0.0053(19) -0.0041(17) 0.017(2)
C4 0.049(2) 0.033(2) 0.040(2) 0.0114(18) 0.0042(18) 0.0144(18)
C5 0.039(2) 0.0278(17) 0.039(2) 0.0028(16) 0.0033(17) 0.0029(15)
C6 0.0197(14) 0.0256(16) 0.0249(17) 0.0012(13) 0.0034(12) -0.0032(12)
C7 0.0268(17) 0.0343(18) 0.0283(19) 0.0022(15) 0.0011(14) 0.0011(14)
C8 0.047(2) 0.043(2) 0.0266(19) 0.0014(17) -0.0072(16) 0.0002(18)
C9 0.065(3) 0.032(2) 0.030(2) -0.0042(16) -0.0109(19) -0.0049(19)
C10 0.052(2) 0.0272(18) 0.029(2) -0.0049(15) -0.0050(17) -0.0020(16)
C11 0.0231(15) 0.0262(16) 0.0280(18) -0.0040(14) -0.0026(13) 0.0008(13)
C12 0.0277(18) 0.039(2) 0.049(2) 0.0018(18) 0.0069(16) 0.0017(15)
C13 0.0263(18) 0.064(3) 0.043(2) -0.008(2) 0.0070(17) -0.0034(18)
C14 0.0264(18) 0.069(3) 0.037(2) -0.015(2) -0.0042(16) 0.0127(19)
C15 0.041(2) 0.057(3) 0.050(3) 0.002(2) -0.012(2) 0.024(2)
C16 0.036(2) 0.035(2) 0.042(2) 0.0039(17) -0.0013(16) 0.0064(16)
C17 0.0263(15) 0.0198(15) 0.0227(16) 0.0018(13) 0.0010(12) -0.0016(12)
C18 0.0276(17) 0.0334(18) 0.0277(18) -0.0050(15) 0.0029(14) -0.0001(14)
C19 0.0342(18) 0.043(2) 0.0252(18) -0.0057(16) 0.0057(15) -0.0049(16)
C20 0.0337(18) 0.038(2) 0.0270(18) 0.0006(16) -0.0025(15) -0.0105(15)
C21 0.0268(16) 0.0308(18) 0.038(2) 0.0006(16) -0.0031(15) -0.0048(14)
C22 0.0243(15) 0.0235(16) 0.0317(18) -0.0042(14) 0.0022(13) -0.0011(13)
C23 0.0273(16) 0.0214(15) 0.0299(19) 0.0044(13) 0.0025(13) 0.0009(12)
C24 0.060(3) 0.032(2) 0.035(2) 0.0045(17) -0.0022(19) -0.0134(18)
C25 0.074(3) 0.039(2) 0.052(3) 0.014(2) -0.003(2) -0.023(2)
C26 0.055(3) 0.047(3) 0.053(3) 0.028(2) 0.013(2) -0.004(2)
C27 0.053(2) 0.044(2) 0.031(2) 0.0108(18) 0.0119(18) 0.0091(19)
C28 0.0381(19) 0.0280(17) 0.0288(19) 0.0016(15) 0.0066(15) 0.0032(14)
O2 0.077(2) 0.0469(19) 0.052(2) -0.0070(16) 0.0179(18) 0.0016(17)
C29 0.068(3) 0.060(3) 0.067(4) -0.010(3) 0.021(3) 0.012(3)
C30 0.100(5) 0.069(4) 0.053(3) -0.012(3) 0.015(3) 0.020(3)

loop_
_atom_type_symbol
_atom_type_description
_atom_type_scat_dispersion_real
_atom_type_scat_dispersion_imag
_atom_type_scat_source
C C 0.0033 0.0016 'International Tables Vol C Tables 4.2.6.8 and 6.1.1.4'
H H 0.0000 0.0000 'International Tables Vol C Tables 4.2.6.8 and 6.1.1.4'
N N 0.0061 0.0033 'International Tables Vol C Tables 4.2.6.8 and 6.1.1.4'
S S 0.1246 0.1234 'International Tables Vol C Tables 4.2.6.8 and 6.1.1.4'
Sn Sn -0.6537 1.4246 'International Tables Vol C Tables 4.2.6.8 and 6.1.1.4'
Pd Pd -0.9988 1.0072 'International Tables Vol C Tables 4.2.6.8 and 6.1.1.4'
P P 0.1023 0.0942 'International Tables Vol C Tables 4.2.6.8 and 6.1.1.4'
Cl Cl 0.1484 0.1585 'International Tables Vol C Tables 4.2.6.8 and 6.1.1.4'
O O 0.0106 0.0060 'International Tables Vol C Tables 4.2.6.8 and 6.1.1.4'

loop_
_geom_angle_atom_site_label_1
_geom_angle_atom_site_label_2
_geom_angle_atom_site_label_3
_geom_angle
_geom_angle_site_symmetry_1
_geom_angle_site_symmetry_3
Cl2 C31 Cl3 107(2) . .
Cl2 C31 H31A 110.2 . .
Cl3 C31 H31A 110.2 . .
Cl2 C31 H31B 110.2 . .
Cl3 C31 H31B 110.2 . .
H31A C31 H31B 108.5 . .
O1 Sn1 O1 68.71(11) . 5_765
O1 Sn1 N1 83.89(10) . .
O1 Sn1 N1 89.09(10) 5_765 .
O1 Sn1 N2 86.06(10) . .
O1 Sn1 N2 95.33(10) 5_765 .
N1 Sn1 N2 166.73(10) . .
O1 Sn1 Cl1 89.91(7) . .
O1 Sn1 Cl1 158.40(6) 5_765 .
N1 Sn1 Cl1 85.48(8) . .
N2 Sn1 Cl1 85.85(8) . .
O1 Sn1 Pd1 161.05(7) . .
O1 Sn1 Pd1 92.35(6) 5_765 .
N1 Sn1 Pd1 96.84(7) . .
N2 Sn1 Pd1 95.48(7) . .
Cl1 Sn1 Pd1 109.04(3) . .
S2 Pd1 S1 174.71(3) . .
S2 Pd1 P1 89.02(3) . .
S1 Pd1 P1 93.80(3) . .
S2 Pd1 Sn1 89.00(2) . .
S1 Pd1 Sn1 88.07(2) . .
P1 Pd1 Sn1 177.60(2) . .
C1 S1 Pd1 115.27(12) . .
C6 S2 Pd1 114.93(12) . .
C11 P1 C17 103.91(15) . .
C11 P1 C23 106.24(16) . .
C17 P1 C23 101.28(15) . .
C11 P1 Pd1 110.92(11) . .
C17 P1 Pd1 117.52(11) . .
C23 P1 Pd1 115.65(11) . .
Sn1 O1 Sn1 111.29(11) . 5_765
Sn1 O1 H1O 121(3) . .
Sn1 O1 H1O 127(3) 5_765 .
C1 N1 C5 119.6(3) . .
C1 N1 Sn1 116.5(2) . .
C5 N1 Sn1 123.8(3) . .
C6 N2 C10 119.4(3) . .
C6 N2 Sn1 116.9(2) . .
C10 N2 Sn1 123.5(2) . .
N1 C1 C2 119.9(3) . .
N1 C1 S1 122.6(3) . .
C2 C1 S1 117.4(3) . .
C3 C2 C1 120.3(4) . .
C3 C2 H2 119.8 . .
C1 C2 H2 119.8 . .
C2 C3 C4 118.8(4) . .
C2 C3 H3 120.6 . .
C4 C3 H3 120.6 . .
C5 C4 C3 118.8(4) . .
C5 C4 H4 120.6 . .
C3 C4 H4 120.6 . .
N1 C5 C4 122.5(4) . .
N1 C5 H5 118.8 . .
C4 C5 H5 118.8 . .
N2 C6 C7 119.7(3) . .
N2 C6 S2 122.6(3) . .
C7 C6 S2 117.7(3) . .
C8 C7 C6 120.3(3) . .
C8 C7 H7 119.9 . .
C6 C7 H7 119.9 . .
C7 C8 C9 119.2(4) . .
C7 C8 H8 120.4 . .
C9 C8 H8 120.4 . .
C10 C9 C8 118.7(4) . .
C10 C9 H9 120.7 . .
C8 C9 H9 120.7 . .
N2 C10 C9 122.7(4) . .
N2 C10 H10 118.6 . .
C9 C10 H10 118.6 . .
C16 C11 C12 119.2(3) . .
C16 C11 P1 123.9(3) . .
C12 C11 P1 116.9(3) . .
C11 C12 C13 120.0(4) . .
C11 C12 H12 120.0 . .
C13 C12 H12 120.0 . .
C14 C13 C12 120.6(4) . .
C14 C13 H13 119.7 . .
C12 C13 H13 119.7 . .
C13 C14 C15 119.8(4) . .
C13 C14 H14 120.1 . .
C15 C14 H14 120.1 . .
C14 C15 C16 120.4(4) . .
C14 C15 H15 119.8 . .
C16 C15 H15 119.8 . .
C11 C16 C15 119.9(4) . .
C11 C16 H16 120.0 . .
C15 C16 H16 120.0 . .
C18 C17 C22 119.1(3) . .
C18 C17 P1 123.6(3) . .
C22 C17 P1 117.4(3) . .
C17 C18 C19 120.4(3) . .
C17 C18 H18 119.8 . .
C19 C18 H18 119.8 . .
C20 C19 C18 120.2(4) . .
C20 C19 H19 119.9 . .
C18 C19 H19 119.9 . .
C19 C20 C21 119.9(4) . .
C19 C20 H20 120.1 . .
C21 C20 H20 120.1 . .
C20 C21 C22 120.5(3) . .
C20 C21 H21 119.8 . .
C22 C21 H21 119.8 . .
C21 C22 C17 120.0(3) . .
C21 C22 H22 120.0 . .
C17 C22 H22 120.0 . .
C28 C23 C24 118.8(3) . .
C28 C23 P1 120.2(3) . .
C24 C23 P1 121.0(3) . .
C25 C24 C23 120.5(4) . .
C25 C24 H24 119.8 . .
C23 C24 H24 119.8 . .
C26 C25 C24 120.5(4) . .
C26 C25 H25 119.8 . .
C24 C25 H25 119.8 . .
C25 C26 C27 120.1(4) . .
C25 C26 H26 120.0 . .
C27 C26 H26 120.0 . .
C26 C27 C28 120.0(4) . .
C26 C27 H27 120.0 . .
C28 C27 H27 120.0 . .
C23 C28 C27 120.2(4) . .
C23 C28 H28 119.9 . .
C27 C28 H28 119.9 . .
O2 C29 C30 113.9(5) . .
O2 C29 H29A 108.8 . .
C30 C29 H29A 108.8 . .
O2 C29 H29B 108.8 . .
C30 C29 H29B 108.8 . .
H29A C29 H29B 107.7 . .

loop_
_geom_bond_atom_site_label_1
_geom_bond_atom_site_label_2
_geom_bond_distance
_geom_bond_site_symmetry_2
C31 Cl2 1.73(2) .
C31 Cl3 1.73(2) .
C31 H31A 0.9900 .
C31 H31B 0.9900 .
Sn1 O1 2.054(2) .
Sn1 O1 2.232(2) 5_765
Sn1 N1 2.292(3) .
Sn1 N2 2.311(3) .
Sn1 Cl1 2.4968(9) .
Sn1 Pd1 2.5227(3) .
Pd1 S2 2.3058(9) .
Pd1 S1 2.3089(9) .
Pd1 P1 2.3687(8) .
S1 C1 1.757(4) .
S2 C6 1.736(3) .
P1 C11 1.829(3) .
P1 C17 1.829(3) .
P1 C23 1.831(3) .
O1 H1O 0.76(4) .
N1 C1 1.341(5) .
N1 C5 1.354(5) .
N2 C6 1.345(4) .
N2 C10 1.358(4) .
C1 C2 1.403(5) .
C2 C3 1.374(6) .
C2 H2 0.9500 .
C3 C4 1.389(6) .
C3 H3 0.9500 .
C4 C5 1.369(6) .
C4 H4 0.9500 .
C5 H5 0.9500 .
C6 C7 1.415(5) .
C7 C8 1.377(5) .
C7 H7 0.9500 .
C8 C9 1.382(6) .
C8 H8 0.9500 .
C9 C10 1.378(6) .
C9 H9 0.9500 .
C10 H10 0.9500 .
C11 C16 1.378(5) .
C11 C12 1.392(5) .
C12 C13 1.398(5) .
C12 H12 0.9500 .
C13 C14 1.365(7) .
C13 H13 0.9500 .
C14 C15 1.372(7) .
C14 H14 0.9500 .
C15 C16 1.406(5) .
C15 H15 0.9500 .
C16 H16 0.9500 .
C17 C18 1.386(5) .
C17 C22 1.404(4) .
C18 C19 1.394(5) .
C18 H18 0.9500 .
C19 C20 1.381(5) .
C19 H19 0.9500 .
C20 C21 1.383(5) .
C20 H20 0.9500 .
C21 C22 1.386(5) .
C21 H21 0.9500 .
C22 H22 0.9500 .
C23 C28 1.391(5) .
C23 C24 1.400(5) .
C24 C25 1.378(6) .
C24 H24 0.9500 .
C25 C26 1.377(7) .
C25 H25 0.9500 .
C26 C27 1.381(7) .
C26 H26 0.9500 .
C27 C28 1.398(5) .
C27 H27 0.9500 .
C28 H28 0.9500 .
O2 C29 1.432(6) .
O2 H2A 0.8400 .
C29 C30 1.482(7) .
C29 H29A 0.9900 .
C29 H29B 0.9900 .
C30 H30A 0.9800 .
C30 H30B 0.9800 .
C30 H30C 0.9800 .

loop_
_geom_torsion_atom_site_label_1
_geom_torsion_atom_site_label_2
_geom_torsion_atom_site_label_3
_geom_torsion_atom_site_label_4
_geom_torsion
_geom_torsion_site_symmetry_1
_geom_torsion_site_symmetry_4
Cl3 C31 Cl2 Cl3 -112(20) . 5_665
Cl3 C31 Cl2 C31 -6(2) . 5_665
Cl2 C31 Cl3 Cl2 157(10) . 5_665
Cl2 C31 Cl3 C31 7(3) . 5_665
O1 Sn1 Pd1 S2 89.2(2) . .
O1 Sn1 Pd1 S2 90.92(7) 5_765 .
N1 Sn1 Pd1 S2 -179.72(8) . .
N2 Sn1 Pd1 S2 -4.66(8) . .
Cl1 Sn1 Pd1 S2 -92.15(4) . .
O1 Sn1 Pd1 S1 -86.4(2) . .
O1 Sn1 Pd1 S1 -84.68(7) 5_765 .
N1 Sn1 Pd1 S1 4.68(8) . .
N2 Sn1 Pd1 S1 179.74(7) . .
Cl1 Sn1 Pd1 S1 92.25(3) . .
P1 Pd1 S1 C1 173.67(13) . .
P1 Pd1 S2 C6 -172.12(12) . .
Sn1 Pd1 S2 C6 9.24(12) . .
S2 Pd1 P1 C11 -51.44(13) . .
S1 Pd1 P1 C11 124.09(12) . .
S2 Pd1 P1 C17 -170.73(12) . .
S1 Pd1 P1 C17 4.79(12) . .
S2 Pd1 P1 C23 69.61(13) . .
S1 Pd1 P1 C23 -114.87(13) . .
O1 Sn1 O1 Sn1 0.0 5_765 5_765
N1 Sn1 O1 Sn1 -91.40(12) . 5_765
N2 Sn1 O1 Sn1 97.28(12) . 5_765
Cl1 Sn1 O1 Sn1 -176.87(10) . 5_765
Pd1 Sn1 O1 Sn1 1.9(3) . 5_765
O1 Sn1 N1 C1 159.6(2) . .
O1 Sn1 N1 C1 90.9(2) 5_765 .
N2 Sn1 N1 C1 -159.4(4) . .
Cl1 Sn1 N1 C1 -110.1(2) . .
Pd1 Sn1 N1 C1 -1.4(2) . .
O1 Sn1 N1 C5 -23.0(3) . .
O1 Sn1 N1 C5 -91.7(3) 5_765 .
N2 Sn1 N1 C5 18.0(6) . .
Cl1 Sn1 N1 C5 67.4(3) . .
Pd1 Sn1 N1 C5 176.1(3) . .
O1 Sn1 N2 C6 -161.4(2) . .
O1 Sn1 N2 C6 -93.2(2) 5_765 .
N1 Sn1 N2 C6 157.8(4) . .
Cl1 Sn1 N2 C6 108.4(2) . .
Pd1 Sn1 N2 C6 -0.4(2) . .
O1 Sn1 N2 C10 23.7(3) . .
O1 Sn1 N2 C10 91.9(3) 5_765 .
N1 Sn1 N2 C10 -17.1(6) . .
Cl1 Sn1 N2 C10 -66.5(3) . .
Pd1 Sn1 N2 C10 -175.2(3) . .
C5 N1 C1 C2 -1.8(5) . .
Sn1 N1 C1 C2 175.8(3) . .
C5 N1 C1 S1 177.7(3) . .
Sn1 N1 C1 S1 -4.8(4) . .
Pd1 S1 C1 N1 9.5(3) . .
Pd1 S1 C1 C2 -171.0(2) . .
N1 C1 C2 C3 3.3(6) . .
S1 C1 C2 C3 -176.1(3) . .
C1 C2 C3 C4 -2.1(6) . .
C2 C3 C4 C5 -0.5(6) . .
C1 N1 C5 C4 -0.9(6) . .
Sn1 N1 C5 C4 -178.3(3) . .
C3 C4 C5 N1 2.0(6) . .
C10 N2 C6 C7 2.7(5) . .
Sn1 N2 C6 C7 -172.4(2) . .
C10 N2 C6 S2 -176.9(3) . .
Sn1 N2 C6 S2 8.0(4) . .
Pd1 S2 C6 N2 -12.7(3) . .
Pd1 S2 C6 C7 167.7(2) . .
N2 C6 C7 C8 -3.5(5) . .
S2 C6 C7 C8 176.1(3) . .
C6 C7 C8 C9 1.6(6) . .
C7 C8 C9 C10 1.0(6) . .
C6 N2 C10 C9 -0.1(6) . .
Sn1 N2 C10 C9 174.7(3) . .
C8 C9 C10 N2 -1.8(7) . .
C17 P1 C11 C16 -92.4(3) . .
C23 P1 C11 C16 14.0(4) . .
Pd1 P1 C11 C16 140.4(3) . .
C17 P1 C11 C12 86.7(3) . .
C23 P1 C11 C12 -167.0(3) . .
Pd1 P1 C11 C12 -40.5(3) . .
C16 C11 C12 C13 2.5(6) . .
P1 C11 C12 C13 -176.6(3) . .
C11 C12 C13 C14 -1.8(7) . .
C12 C13 C14 C15 0.3(7) . .
C13 C14 C15 C16 0.4(7) . .
C12 C11 C16 C15 -1.7(6) . .
P1 C11 C16 C15 177.3(3) . .
C14 C15 C16 C11 0.3(7) . .
C11 P1 C17 C18 -1.8(3) . .
C23 P1 C17 C18 -111.9(3) . .
Pd1 P1 C17 C18 121.2(3) . .
C11 P1 C17 C22 177.2(3) . .
C23 P1 C17 C22 67.1(3) . .
Pd1 P1 C17 C22 -59.8(3) . .
C22 C17 C18 C19 -1.1(5) . .
P1 C17 C18 C19 177.8(3) . .
C17 C18 C19 C20 1.3(6) . .
C18 C19 C20 C21 -0.7(6) . .
C19 C20 C21 C22 -0.1(6) . .
C20 C21 C22 C17 0.3(5) . .
C18 C17 C22 C21 0.4(5) . .
P1 C17 C22 C21 -178.7(3) . .
C11 P1 C23 C28 101.8(3) . .
C17 P1 C23 C28 -150.0(3) . .
Pd1 P1 C23 C28 -21.8(3) . .
C11 P1 C23 C24 -79.1(3) . .
C17 P1 C23 C24 29.1(3) . .
Pd1 P1 C23 C24 157.3(3) . .
C28 C23 C24 C25 0.4(6) . .
P1 C23 C24 C25 -178.7(4) . .
C23 C24 C25 C26 -0.4(8) . .
C24 C25 C26 C27 -0.2(8) . .
C25 C26 C27 C28 0.7(7) . .
C24 C23 C28 C27 0.2(6) . .
P1 C23 C28 C27 179.3(3) . .
C26 C27 C28 C23 -0.7(6) . .
